data_7209059
loop_
_publ_author_name
'Banerjee, Subhabrata'
'Adrash, N. N.'
'Dastidar, Parthasarathi'

_publ_section_title
;
 Anions as additive and template in tuning metallasupramolecular
 architecture in CuII coordination compounds derived from l-amino acid
 based chiral ligands
;
_journal_issue 2
_journal_name_full CrystEngComm
_journal_page_first 245
_journal_paper_doi 10.1039/c2ce26475g
_journal_volume 15
_journal_year 2013
_chemical_absolute_configuration syn
_chemical_formula_sum 'C112 H132 Br4 Cu4 F12 N32 O26 Si2'
_chemical_formula_weight 3200.48
_chemical_name_systematic
;
?
;
_space_group_IT_number 79
_symmetry_cell_setting tetragonal
_symmetry_space_group_name_Hall 'I 4'
_symmetry_space_group_name_H-M 'I 4'
_atom_sites_solution_hydrogens geom
_atom_sites_solution_primary direct
_atom_sites_solution_secondary difmap
_audit_creation_method SHELXL-97
_cell_angle_alpha 90.00
_cell_angle_beta 90.00
_cell_angle_gamma 90.00
_cell_formula_units_Z 1
_cell_length_a 14.1357(7)
_cell_length_b 14.1357(7)
_cell_length_c 17.7983(17)
_cell_measurement_temperature 100(2)
_cell_volume 3556.4(4)
_computing_cell_refinement 'Bruker Apex II'
_computing_data_collection 'Bruker Apex II'
_computing_data_reduction SAINT
_computing_molecular_graphics 'Mercury 2.4'
_computing_publication_material Shelxl-97
_computing_structure_refinement 'SHELXL-97 (Sheldrick, 1997)'
_computing_structure_solution 'SHELXS-97 (Sheldrick, 1990)'
_diffrn_ambient_temperature 100(2)
_diffrn_detector_area_resol_mean 3
_diffrn_measured_fraction_theta_full 0.986
_diffrn_measured_fraction_theta_max 0.986
_diffrn_measurement_device_type 'Bruker Apex II'
_diffrn_measurement_method 'Omega scan'
_diffrn_radiation_monochromator graphite
_diffrn_radiation_source 'fine-focus sealed tube'
_diffrn_radiation_type MoK\a
_diffrn_radiation_wavelength 0.71073
_diffrn_reflns_av_R_equivalents 0.0508
_diffrn_reflns_av_sigmaI/netI 0.0438
_diffrn_reflns_limit_h_max 17
_diffrn_reflns_limit_h_min -17
_diffrn_reflns_limit_k_max 16
_diffrn_reflns_limit_k_min -17
_diffrn_reflns_limit_l_max 21
_diffrn_reflns_limit_l_min -21
_diffrn_reflns_number 21898
_diffrn_reflns_theta_full 25.57
_diffrn_reflns_theta_max 25.57
_diffrn_reflns_theta_min 1.84
_exptl_absorpt_coefficient_mu 1.822
_exptl_absorpt_correction_T_max 0.8679
_exptl_absorpt_correction_T_min 0.6689
_exptl_absorpt_correction_type multi-scan
_exptl_absorpt_process_details sadabs
_exptl_crystal_colour blue
_exptl_crystal_density_diffrn 1.494
_exptl_crystal_density_method 'not measured'
_exptl_crystal_description block
_exptl_crystal_F_000 1628
_exptl_crystal_size_max 0.24
_exptl_crystal_size_mid 0.16
_exptl_crystal_size_min 0.08
_refine_diff_density_max 0.911
_refine_diff_density_min -0.605
_refine_diff_density_rms 0.101
_refine_ls_abs_structure_details 'Flack H D (1983), Acta Cryst. A39, 876-881'
_refine_ls_abs_structure_Flack 0.04(2)
_refine_ls_extinction_method none
_refine_ls_goodness_of_fit_ref 0.970
_refine_ls_hydrogen_treatment constr
_refine_ls_matrix_type full
_refine_ls_number_parameters 225
_refine_ls_number_reflns 3298
_refine_ls_number_restraints 1
_refine_ls_restrained_S_all 0.970
_refine_ls_R_factor_all 0.0780
_refine_ls_R_factor_gt 0.0664
_refine_ls_shift/su_max 0.018
_refine_ls_shift/su_mean 0.001
_refine_ls_structure_factor_coef Fsqd
_refine_ls_weighting_details 'calc w=1/[\s^2^(Fo^2^)+(0.1647P)^2^+0.0000P] where P=(Fo^2^+2Fc^2^)/3'
_refine_ls_weighting_scheme calc
_refine_ls_wR_factor_gt 0.1935
_refine_ls_wR_factor_ref 0.2046
_reflns_number_gt 2609
_reflns_number_total 3298
_reflns_threshold_expression >2sigma(I)
_cod_data_source_file c2ce26475g.txt
_cod_data_source_block sb07j_0m
_cod_original_sg_symbol_H-M I4
_cod_database_code 7209059

loop_
_symmetry_equiv_pos_as_xyz
'x, y, z'
'-y, x, z'
'-x, -y, z'
'y, -x, z'
'x+1/2, y+1/2, z+1/2'
'-y+1/2, x+1/2, z+1/2'
'-x+1/2, -y+1/2, z+1/2'
'y+1/2, -x+1/2, z+1/2'

loop_
_atom_site_label
_atom_site_type_symbol
_atom_site_fract_x
_atom_site_fract_y
_atom_site_fract_z
_atom_site_U_iso_or_equiv
_atom_site_adp_type
_atom_site_occupancy
_atom_site_symmetry_multiplicity
_atom_site_calc_flag
_atom_site_refinement_flags
Cu1 Cu 1.0000 1.0000 1.00062(9) 0.0471(4) Uani 1 4 d S
Cu2 Cu 1.0000 1.0000 0.53611(9) 0.0528(4) Uani 1 4 d S
Br1 Br 1.0000 1.0000 0.38536(7) 0.0825(6) Uani 1 4 d S
Si1 Si 1.0000 1.0000 0.7798(2) 0.0522(8) Uani 1 4 d S
F1 F 1.0000 1.0000 0.8750(5) 0.070(2) Uani 1 4 d S
F2 F 0.9409(3) 0.8963(3) 0.7811(2) 0.0645(10) Uani 1 1 d .
F3 F 1.0000 1.0000 0.6865(4) 0.0559(17) Uani 1 4 d S
N1 N 0.9438(4) 0.8702(4) 1.0062(3) 0.0470(11) Uani 1 1 d .
C2 C 0.9647(6) 0.8134(6) 1.0648(4) 0.0636(19) Uani 1 1 d .
H2 H 1.0033 0.8379 1.1023 0.076 Uiso 1 1 calc R
C3 C 0.9338(7) 0.7237(6) 1.0728(5) 0.073(2) Uani 1 1 d .
H3 H 0.9492 0.6890 1.1155 0.087 Uiso 1 1 calc R
C4 C 0.8795(7) 0.6844(6) 1.0175(5) 0.077(2) Uani 1 1 d .
H4 H 0.8598 0.6217 1.0206 0.092 Uiso 1 1 calc R
C5 C 0.8544(4) 0.7402(5) 0.9566(5) 0.0565(15) Uani 1 1 d .
C6 C 0.8878(4) 0.8345(5) 0.9531(4) 0.0532(14) Uani 1 1 d .
H6 H 0.8703 0.8724 0.9127 0.064 Uiso 1 1 calc R
C7 C 0.7968(6) 0.6930(6) 0.8949(4) 0.0678(18) Uani 1 1 d .
O8 O 0.8011(6) 0.6077(4) 0.8887(5) 0.108(2) Uani 1 1 d .
N9 N 0.7424(4) 0.7454(4) 0.8525(3) 0.0635(16) Uani 1 1 d .
H9 H 0.7405 0.8056 0.8594 0.076 Uiso 1 1 calc R
C10 C 0.6857(7) 0.7031(6) 0.7943(5) 0.072(2) Uani 1 1 d .
H10 H 0.6687 0.6395 0.8117 0.086 Uiso 1 1 calc R
C11 C 0.5913(6) 0.7602(8) 0.7870(5) 0.086(3) Uani 1 1 d .
H11A H 0.6055 0.8259 0.7796 0.128 Uiso 1 1 calc R
H11B H 0.5547 0.7526 0.8320 0.128 Uiso 1 1 calc R
H11C H 0.5559 0.7369 0.7448 0.128 Uiso 1 1 calc R
C12 C 0.7307(6) 0.6918(6) 0.7196(4) 0.0636(19) Uani 1 1 d .
O13 O 0.7151(6) 0.6237(5) 0.6814(4) 0.109(3) Uani 1 1 d .
N14 N 0.7887(5) 0.7638(4) 0.6969(4) 0.077(2) Uani 1 1 d .
H14 H 0.7961 0.8097 0.7281 0.092 Uiso 1 1 calc R
C15 C 0.8375(5) 0.7713(5) 0.6285(4) 0.0578(17) Uani 1 1 d .
C16 C 0.8542(7) 0.6971(6) 0.5784(5) 0.073(2) Uani 1 1 d .
H16 H 0.8291 0.6372 0.5869 0.088 Uiso 1 1 calc R
C17 C 0.9072(6) 0.7145(6) 0.5181(5) 0.076(2) Uani 1 1 d .
H17 H 0.9189 0.6655 0.4846 0.091 Uiso 1 1 calc R
C18 C 0.9459(6) 0.8033(6) 0.5032(4) 0.0667(18) Uani 1 1 d .
H18 H 0.9822 0.8123 0.4602 0.080 Uiso 1 1 calc R
N19 N 0.9312(4) 0.8756(4) 0.5504(3) 0.0564(15) Uani 1 1 d .
C20 C 0.8758(5) 0.8606(6) 0.6118(3) 0.0595(18) Uani 1 1 d .
H20 H 0.8628 0.9111 0.6437 0.071 Uiso 1 1 calc R
Br2A Br 1.0312(8) 0.5007(11) 1.1459(8) 0.140(3) Uiso 0.14 1 d P
Br2B Br 1.0376(10) 0.5076(13) 1.1916(12) 0.140(3) Uiso 0.11 1 d P
O1W O 1.0000 1.0000 1.1820(16) 0.134(6) Uiso 1 4 d S
O2A O 0.7413(9) 0.9494(9) 0.8055(7) 0.101(3) Uiso 0.59 1 d P
O2B O 0.6941(12) 0.9411(13) 0.8786(12) 0.101(3) Uiso 0.41 1 d P

loop_
_atom_site_aniso_label
_atom_site_aniso_U_11
_atom_site_aniso_U_22
_atom_site_aniso_U_33
_atom_site_aniso_U_23
_atom_site_aniso_U_13
_atom_site_aniso_U_12
Cu1 0.0510(5) 0.0510(5) 0.0393(7) 0.000 0.000 0.000
Cu2 0.0632(6) 0.0632(6) 0.0319(7) 0.000 0.000 0.000
Br1 0.1086(9) 0.1086(9) 0.0302(7) 0.000 0.000 0.000
Si1 0.0637(12) 0.0637(12) 0.0293(17) 0.000 0.000 0.000
F1 0.090(4) 0.090(4) 0.031(4) 0.000 0.000 0.000
F2 0.078(2) 0.070(2) 0.046(2) 0.0070(19) -0.002(2) -0.0078(18)
F3 0.070(3) 0.070(3) 0.027(3) 0.000 0.000 0.000
N1 0.052(3) 0.049(3) 0.039(3) 0.006(2) -0.005(2) 0.006(2)
C2 0.071(5) 0.076(5) 0.043(4) 0.011(3) -0.006(3) -0.008(4)
C3 0.088(6) 0.072(5) 0.059(5) 0.025(4) -0.004(4) -0.003(4)
C4 0.095(6) 0.070(5) 0.064(6) 0.006(4) -0.001(4) -0.019(4)
C5 0.048(3) 0.065(4) 0.057(4) 0.000(4) -0.007(3) -0.016(3)
C6 0.058(3) 0.066(4) 0.036(3) 0.000(3) 0.001(3) 0.007(3)
C7 0.074(4) 0.078(5) 0.051(4) -0.003(4) 0.006(4) -0.012(4)
O8 0.159(7) 0.052(3) 0.113(6) -0.016(4) -0.039(5) -0.005(3)
N9 0.082(4) 0.067(4) 0.042(3) 0.010(3) -0.006(3) -0.014(3)
C10 0.090(5) 0.072(5) 0.054(4) -0.005(3) -0.001(4) -0.034(4)
C11 0.065(4) 0.134(7) 0.058(5) 0.000(5) -0.001(4) -0.020(5)
C12 0.081(5) 0.062(4) 0.048(3) -0.001(3) -0.008(3) -0.012(4)
O13 0.164(7) 0.095(4) 0.068(4) -0.028(4) 0.014(4) -0.063(5)
N14 0.106(5) 0.067(4) 0.057(4) -0.027(4) 0.025(4) -0.033(4)
C15 0.059(4) 0.069(4) 0.045(3) -0.011(3) 0.003(3) -0.016(3)
C16 0.098(7) 0.055(4) 0.067(5) -0.011(4) 0.011(4) -0.016(4)
C17 0.095(6) 0.066(4) 0.066(6) -0.031(4) 0.001(4) 0.009(4)
C18 0.078(4) 0.079(5) 0.043(4) -0.012(4) 0.005(4) 0.017(4)
N19 0.063(3) 0.074(4) 0.032(3) -0.003(3) -0.005(2) 0.000(3)
C20 0.075(5) 0.074(5) 0.030(3) -0.009(3) -0.001(3) -0.008(4)

loop_
_atom_type_symbol
_atom_type_description
_atom_type_scat_dispersion_real
_atom_type_scat_dispersion_imag
_atom_type_scat_source
C C 0.0033 0.0016 'International Tables Vol C Tables 4.2.6.8 and 6.1.1.4'
Cu Cu 0.3201 1.2651 'International Tables Vol C Tables 4.2.6.8 and 6.1.1.4'
F F 0.0171 0.0103 'International Tables Vol C Tables 4.2.6.8 and 6.1.1.4'
N N 0.0061 0.0033 'International Tables Vol C Tables 4.2.6.8 and 6.1.1.4'
O O 0.0106 0.0060 'International Tables Vol C Tables 4.2.6.8 and 6.1.1.4'
Si Si 0.0817 0.0704 'International Tables Vol C Tables 4.2.6.8 and 6.1.1.4'
Br Br -0.2901 2.4595 'International Tables Vol C Tables 4.2.6.8 and 6.1.1.4'
H H 0.0000 0.0000 'International Tables Vol C Tables 4.2.6.8 and 6.1.1.4'

loop_
_geom_angle_atom_site_label_1
_geom_angle_atom_site_label_2
_geom_angle_atom_site_label_3
_geom_angle
_geom_angle_site_symmetry_1
_geom_angle_site_symmetry_3
N1 Cu1 N1 174.3(3) . 3_775
N1 Cu1 N1 89.860(17) . 2_755
N1 Cu1 N1 89.859(18) 3_775 2_755
N1 Cu1 N1 89.859(18) . 4_575
N1 Cu1 N1 89.856(17) 3_775 4_575
N1 Cu1 N1 174.3(3) 2_755 4_575
N1 Cu1 F1 92.85(16) . .
N1 Cu1 F1 92.85(16) 3_775 .
N1 Cu1 F1 92.85(16) 2_755 .
N1 Cu1 F1 92.85(16) 4_575 .
N19 Cu2 N19 89.10(4) . 2_755
N19 Cu2 N19 165.6(3) . 3_775
N19 Cu2 N19 89.10(4) 2_755 3_775
N19 Cu2 N19 89.10(4) . 4_575
N19 Cu2 N19 165.6(3) 2_755 4_575
N19 Cu2 N19 89.10(4) 3_775 4_575
N19 Cu2 Br1 97.21(15) . .
N19 Cu2 Br1 97.21(15) 2_755 .
N19 Cu2 Br1 97.21(15) 3_775 .
N19 Cu2 Br1 97.21(15) 4_575 .
F3 Si1 F2 90.78(17) . 2_755
F3 Si1 F2 90.78(17) . 3_775
F2 Si1 F2 89.986(6) 2_755 3_775
F3 Si1 F2 90.78(17) . 4_575
F2 Si1 F2 178.4(3) 2_755 4_575
F2 Si1 F2 89.990(5) 3_775 4_575
F3 Si1 F2 90.78(17) . .
F2 Si1 F2 89.990(6) 2_755 .
F2 Si1 F2 178.4(3) 3_775 .
F2 Si1 F2 89.991(6) 4_575 .
F3 Si1 F1 180.000(3) . .
F2 Si1 F1 89.22(17) 2_755 .
F2 Si1 F1 89.22(17) 3_775 .
F2 Si1 F1 89.22(17) 4_575 .
F2 Si1 F1 89.22(17) . .
Si1 F1 Cu1 180.000(1) . .
C6 N1 C2 117.0(6) . .
C6 N1 Cu1 123.2(4) . .
C2 N1 Cu1 119.8(5) . .
N1 C2 C3 124.8(7) . .
N1 C2 H2 117.6 . .
C3 C2 H2 117.6 . .
C2 C3 C4 119.2(7) . .
C2 C3 H3 120.4 . .
C4 C3 H3 120.4 . .
C3 C4 C5 118.4(7) . .
C3 C4 H4 120.8 . .
C5 C4 H4 120.8 . .
C4 C5 C6 119.0(7) . .
C4 C5 C7 116.8(6) . .
C6 C5 C7 124.0(7) . .
N1 C6 C5 121.6(6) . .
N1 C6 H6 119.2 . .
C5 C6 H6 119.2 . .
O8 C7 N9 122.7(8) . .
O8 C7 C5 118.4(8) . .
N9 C7 C5 118.9(7) . .
C7 N9 C10 120.5(7) . .
C7 N9 H9 119.7 . .
C10 N9 H9 119.8 . .
N9 C10 C12 116.8(7) . .
N9 C10 C11 108.7(7) . .
C12 C10 C11 110.3(7) . .
N9 C10 H10 106.9 . .
C12 C10 H10 106.9 . .
C11 C10 H10 106.9 . .
C10 C11 H11A 109.5 . .
C10 C11 H11B 109.5 . .
H11A C11 H11B 109.5 . .
C10 C11 H11C 109.5 . .
H11A C11 H11C 109.5 . .
H11B C11 H11C 109.5 . .
O13 C12 N14 122.6(8) . .
O13 C12 C10 121.1(8) . .
N14 C12 C10 116.3(7) . .
C12 N14 C15 127.4(6) . .
C12 N14 H14 116.3 . .
C15 N14 H14 116.3 . .
C16 C15 N14 125.5(7) . .
C16 C15 C20 118.3(7) . .
N14 C15 C20 116.1(6) . .
C17 C16 C15 118.1(8) . .
C17 C16 H16 121.0 . .
C15 C16 H16 121.0 . .
C16 C17 C18 122.8(7) . .
C16 C17 H17 118.6 . .
C18 C17 H17 118.6 . .
N19 C18 C17 120.5(7) . .
N19 C18 H18 119.8 . .
C17 C18 H18 119.8 . .
C18 N19 C20 118.3(7) . .
C18 N19 Cu2 120.7(5) . .
C20 N19 Cu2 120.8(5) . .
N19 C20 C15 122.1(7) . .
N19 C20 H20 119.0 . .
C15 C20 H20 119.0 . .
Br2B Br2A Br2A 96.5(15) . 3_765
Br2B Br2A Br2B 57.5(18) . 3_765
Br2A Br2A Br2B 40.1(8) 3_765 3_765
Br2A Br2B Br2B 82.5(15) . 3_765
Br2A Br2B Br2A 43.5(15) . 3_765
Br2B Br2B Br2A 40.0(8) 3_765 3_765

loop_
_geom_bond_atom_site_label_1
_geom_bond_atom_site_label_2
_geom_bond_distance
_geom_bond_site_symmetry_2
Cu1 N1 2.002(5) .
Cu1 N1 2.002(5) 3_775
Cu1 N1 2.002(5) 2_755
Cu1 N1 2.002(5) 4_575
Cu1 F1 2.236(8) .
Cu2 N19 2.025(6) .
Cu2 N19 2.025(6) 2_755
Cu2 N19 2.025(6) 3_775
Cu2 N19 2.025(6) 4_575
Cu2 Br1 2.683(2) .
Si1 F3 1.661(9) .
Si1 F2 1.688(4) 2_755
Si1 F2 1.688(4) 3_775
Si1 F2 1.688(4) 4_575
Si1 F2 1.688(4) .
Si1 F1 1.694(8) .
N1 C6 1.333(9) .
N1 C2 1.348(9) .
C2 C3 1.349(13) .
C2 H2 0.9300 .
C3 C4 1.366(13) .
C3 H3 0.9300 .
C4 C5 1.387(11) .
C4 H4 0.9300 .
C5 C6 1.416(10) .
C5 C7 1.521(11) .
C6 H6 0.9300 .
C7 O8 1.213(10) .
C7 N9 1.307(10) .
N9 C10 1.440(10) .
N9 H9 0.8600 .
C10 C12 1.482(12) .
C10 C11 1.564(14) .
C10 H10 0.9800 .
C11 H11A 0.9600 .
C11 H11B 0.9600 .
C11 H11C 0.9600 .
C12 O13 1.199(10) .
C12 N14 1.369(11) .
N14 C15 1.403(10) .
N14 H14 0.8600 .
C15 C16 1.397(11) .
C15 C20 1.406(11) .
C16 C17 1.331(13) .
C16 H16 0.9300 .
C17 C18 1.394(13) .
C17 H17 0.9300 .
C18 N19 1.339(10) .
C18 H18 0.9300 .
N19 C20 1.362(9) .
C20 H20 0.9300 .
Br2A Br2B 0.82(2) .
Br2A Br2A 0.88(2) 3_765
Br2A Br2B 1.273(18) 3_765
Br2B Br2B 1.08(3) 3_765
Br2B Br2A 1.273(18) 3_765
O2A O2B 1.47(2) .

loop_
_geom_hbond_atom_site_label_D
_geom_hbond_atom_site_label_H
_geom_hbond_atom_site_label_A
_geom_hbond_distance_DH
_geom_hbond_distance_HA
_geom_hbond_distance_DA
_geom_hbond_angle_DHA
_geom_hbond_site_symmetry_A
C2 H2 O13 0.93 2.33 3.086(10) 138.0 8_565
